data_4025307
loop_
_publ_author_name
'Dennis H. Evans'
'Nadine E. Gruhn'
'Jin Jin'
'Bo Li'
'Edward Lorance'
'Noriko Okumura'
'Norma A. Mac\'ias-Ruvalcaba'
'Uzma I. Zakai'
'Shao-Zhong Zhang'
'Eric Block'
'Richard S. Glass'

_publ_section_title
;
 Electrochemical and Chemical Oxidation of Dithia-, Diselena-, Ditellura-,
 Selenathia-, and Tellurathiamesocycles and Stability of the Oxidized
 Species
;
_journal_name_full 'Journal of Organic Chemistry'
_journal_page_first 1997
_journal_page_last 2009
_journal_paper_doi 10.1021/jo9026484
_journal_volume 75
_journal_year 2010
_chemical_formula_moiety ' Te (CH2)6 S (O3SCF3)2'
_chemical_formula_sum 'C8 H12 F6 O6 S3 Te'
_chemical_formula_weight 541.96
_chemical_melting_point ?
_chemical_name_systematic
; 
 5-Thioniatelluroniabicyclo[3.3.0]octane bis(trifluoromethanesulfonate) 
;
_space_group_IT_number 14
_symmetry_cell_setting monoclinic
_symmetry_space_group_name_Hall '-P 2yn'
_symmetry_space_group_name_H-M 'P 1 21/n 1'
_atom_sites_solution_hydrogens difmap
_atom_sites_solution_primary direct
_atom_sites_solution_secondary difmap
_audit_creation_method SHELXL-97
_cell_angle_alpha 90.00
_cell_angle_beta 103.5000(10)
_cell_angle_gamma 90.00
_cell_formula_units_Z 4
_cell_length_a 10.5080(4)
_cell_length_b 10.2087(4)
_cell_length_c 16.4276(7)
_cell_measurement_reflns_used 9564
_cell_measurement_temperature 173(2)
_cell_measurement_theta_max 28.18
_cell_measurement_theta_min 2.37
_cell_volume 1713.55(12)
_computing_cell_refinement 'SMART, SAINT'
_computing_data_collection SMART
_computing_data_reduction SAINT
_computing_molecular_graphics 'SHELXP-93 (Sheldrick, 1993)'
_computing_publication_material 'SHELXCIF-93 (Sheldrick, 1993)'
_computing_structure_refinement 'SHELXL-97 (Sheldrick, 1997)'
_computing_structure_solution 'SHELXS-97 (Sheldrick, 1990)'
_diffrn_ambient_temperature 173(2)
_diffrn_measured_fraction_theta_full 0.965
_diffrn_measured_fraction_theta_max 0.965
_diffrn_measurement_device_type 'Bruker SMART APEX CCD'
_diffrn_measurement_method '0.3 deg wide \w exposures'
_diffrn_radiation_monochromator graphite
_diffrn_radiation_source 'fine-focus sealed tube'
_diffrn_radiation_type MoK\a
_diffrn_radiation_wavelength 0.71073
_diffrn_reflns_av_R_equivalents 0.0218
_diffrn_reflns_av_sigmaI/netI 0.0209
_diffrn_reflns_limit_h_max 13
_diffrn_reflns_limit_h_min -13
_diffrn_reflns_limit_k_max 13
_diffrn_reflns_limit_k_min -13
_diffrn_reflns_limit_l_max 21
_diffrn_reflns_limit_l_min -21
_diffrn_reflns_number 14447
_diffrn_reflns_theta_full 27.99
_diffrn_reflns_theta_max 27.99
_diffrn_reflns_theta_min 2.10
_diffrn_standards_decay_% 0
_diffrn_standards_interval_count na
_diffrn_standards_interval_time na
_diffrn_standards_number 'none (area detector data)'
_exptl_absorpt_coefficient_mu 2.185
_exptl_absorpt_correction_T_max 0.9177
_exptl_absorpt_correction_T_min 0.7213
_exptl_absorpt_correction_type 'multi-scan (SADABS)'
_exptl_crystal_colour colorless
_exptl_crystal_density_diffrn 2.101
_exptl_crystal_density_meas ?
_exptl_crystal_density_method none
_exptl_crystal_description plate
_exptl_crystal_F_000 1048
_exptl_crystal_size_max 0.16
_exptl_crystal_size_mid 0.14
_exptl_crystal_size_min 0.04
_refine_diff_density_max 1.195
_refine_diff_density_min -0.907
_refine_diff_density_rms 0.111
_refine_ls_extinction_coef na
_refine_ls_extinction_method none
_refine_ls_goodness_of_fit_ref 1.044
_refine_ls_hydrogen_treatment refxyz
_refine_ls_matrix_type full
_refine_ls_number_parameters 283
_refine_ls_number_reflns 3996
_refine_ls_number_restraints 36
_refine_ls_restrained_S_all 1.167
_refine_ls_R_factor_all 0.0385
_refine_ls_R_factor_gt 0.0326
_refine_ls_shift/su_max 0.000
_refine_ls_shift/su_mean 0.000
_refine_ls_structure_factor_coef Fsqd
_refine_ls_weighting_details 'calc w=1/[\s^2^(Fo^2^)+(0.0509P)^2^+2.7660P] where P=(Fo^2^+2Fc^2^)/3'
_refine_ls_weighting_scheme calc
_refine_ls_wR_factor_gt 0.0836
_refine_ls_wR_factor_ref 0.0882
_reflns_number_gt 3474
_reflns_number_total 3996
_reflns_threshold_expression >2sigma(I)
_cod_data_source_file jo9026484_si_001.cif
_cod_data_source_block ([1e]2+[(CF3SO3-)]2)
_cod_depositor_comments
;
The following automatic conversions were performed:

'_chemical_melting_point' value 'not measured' was changed to '?' -
the value is undefined or not given.

Automatic conversion script
Id: cif_fix_values 1569 2011-02-09 13:29:24Z adriana 

The following automatic conversions were performed:

'_exptl_crystal_density_meas' value 'not measured' was changed to '?'
- the value is perceived as not measured.

Automatic conversion script
Id: cif_fix_values 3008 2015-01-20 13:52:24Z robertas 
;
_cod_database_code 4025307

loop_
_symmetry_equiv_pos_as_xyz
'x, y, z'
'-x+1/2, y+1/2, -z+1/2'
'-x, -y, -z'
'x-1/2, -y-1/2, z-1/2'

loop_
_atom_site_label
_atom_site_type_symbol
_atom_site_fract_x
_atom_site_fract_y
_atom_site_fract_z
_atom_site_U_iso_or_equiv
_atom_site_adp_type
_atom_site_occupancy
_atom_site_symmetry_multiplicity
_atom_site_calc_flag
_atom_site_refinement_flags
_atom_site_disorder_assembly
_atom_site_disorder_group
Te1 Te 0.05002(2) 0.35667(2) 0.100275(14) 0.02365(10) Uani 1 1 d . . .
S1 S 0.11630(10) 0.13579(8) 0.05563(6) 0.0278(2) Uani 1 1 d . . .
S2 S 0.25686(9) 0.75769(10) 0.05832(6) 0.0291(2) Uani 1 1 d . . .
S3 S -0.05828(9) 0.64715(8) 0.16244(6) 0.0266(2) Uani 1 1 d . . .
O1 O 0.1735(3) 0.8357(3) -0.0052(2) 0.0476(8) Uani 1 1 d . A .
O2 O 0.3066(3) 0.8246(3) 0.13602(19) 0.0463(8) Uani 1 1 d . A .
O3 O 0.2074(4) 0.6290(3) 0.0651(3) 0.0578(10) Uani 1 1 d . A .
O4 O -0.0024(3) 0.7686(3) 0.1962(2) 0.0457(8) Uani 1 1 d . B .
O5 O 0.0302(3) 0.5351(3) 0.18937(17) 0.0348(6) Uani 1 1 d . B .
O6 O -0.1234(3) 0.6427(3) 0.07538(19) 0.0388(7) Uani 1 1 d . B .
C1 C -0.0171(4) 0.2474(4) 0.1931(2) 0.0288(8) Uani 1 1 d . . .
H1A H -0.002(5) 0.297(5) 0.235(3) 0.037(12) Uiso 1 1 d . . .
H1B H -0.107(4) 0.233(4) 0.166(3) 0.024(10) Uiso 1 1 d . . .
C2 C 0.0589(4) 0.1197(4) 0.2119(2) 0.0306(8) Uani 1 1 d . . .
H2A H 0.020(4) 0.069(4) 0.249(3) 0.032(11) Uiso 1 1 d . . .
H2B H 0.142(5) 0.134(4) 0.242(3) 0.035(13) Uiso 1 1 d . . .
C3 C 0.0574(4) 0.0403(4) 0.1338(2) 0.0310(8) Uani 1 1 d . . .
H3A H -0.027(4) 0.014(4) 0.107(3) 0.032(11) Uiso 1 1 d . . .
H3B H 0.110(5) -0.030(5) 0.141(3) 0.034(12) Uiso 1 1 d . . .
C4 C 0.2927(4) 0.1515(4) 0.1025(3) 0.0354(9) Uani 1 1 d . . .
H4A H 0.309(5) 0.104(5) 0.154(3) 0.045(14) Uiso 1 1 d . . .
H4B H 0.338(6) 0.112(6) 0.066(4) 0.055(16) Uiso 1 1 d . . .
C5 C 0.3308(4) 0.2945(4) 0.1116(3) 0.0323(8) Uani 1 1 d . . .
H5A H 0.424(5) 0.305(5) 0.138(3) 0.045(13) Uiso 1 1 d . . .
H5B H 0.323(5) 0.326(5) 0.059(3) 0.041(13) Uiso 1 1 d . . .
C6 C 0.2514(4) 0.3693(4) 0.1629(3) 0.0305(8) Uani 1 1 d . . .
H6A H 0.264(6) 0.333(5) 0.219(4) 0.054(16) Uiso 1 1 d . . .
H6B H 0.261(5) 0.459(5) 0.162(3) 0.041(13) Uiso 1 1 d . . .
C7 C 0.4001(5) 0.7277(6) 0.0178(3) 0.0538(13) Uani 1 1 d D A 1
F1 F 0.4404(10) 0.8633(9) 0.0015(7) 0.048(2) Uiso 0.34 1 d PD A 1
F2 F 0.5013(9) 0.6815(11) 0.0598(7) 0.051(3) Uiso 0.34 1 d PD A 1
F3 F 0.3547(12) 0.6779(14) -0.0625(6) 0.041(3) Uiso 0.34 1 d PD A 1
F1X F 0.4827(13) 0.8293(12) 0.0314(9) 0.066(3) Uiso 0.33 1 d PD A 2
F2X F 0.4690(11) 0.6220(10) 0.0622(7) 0.049(3) Uiso 0.33 1 d PD A 2
F3X F 0.3845(13) 0.7024(13) -0.0599(6) 0.060(4) Uiso 0.33 1 d PD A 2
F1Y F 0.4676(14) 0.8208(12) -0.0003(9) 0.065(4) Uiso 0.33 1 d PD A 3
F2Y F 0.4841(13) 0.6511(13) 0.0810(8) 0.055(3) Uiso 0.33 1 d PD A 3
F3Y F 0.3733(12) 0.6412(10) -0.0466(7) 0.053(3) Uiso 0.33 1 d PD A 3
C8 C -0.1862(5) 0.6144(6) 0.2170(3) 0.0482(11) Uani 1 1 d D B 1
F4 F -0.2940(10) 0.6879(11) 0.1872(7) 0.046(2) Uiso 0.34 1 d PD B 1
F5 F -0.2250(10) 0.4846(8) 0.2071(7) 0.040(3) Uiso 0.34 1 d PD B 1
F6 F -0.1590(11) 0.6371(11) 0.2960(5) 0.042(3) Uiso 0.34 1 d PD B 1
F4X F -0.2725(11) 0.6965(12) 0.2155(7) 0.050(3) Uiso 0.33 1 d PD B 2
F5X F -0.2431(13) 0.4951(11) 0.1835(8) 0.047(3) Uiso 0.33 1 d PD B 2
F6X F -0.1381(10) 0.5808(10) 0.2995(5) 0.040(2) Uiso 0.33 1 d PD B 2
F4Y F -0.2669(9) 0.7346(9) 0.1966(7) 0.041(2) Uiso 0.33 1 d PD B 3
F5Y F -0.2664(9) 0.5277(10) 0.1922(7) 0.046(3) Uiso 0.33 1 d PD B 3
F6Y F -0.1221(12) 0.6225(14) 0.3013(6) 0.042(3) Uiso 0.33 1 d PD B 3

loop_
_atom_site_aniso_label
_atom_site_aniso_U_11
_atom_site_aniso_U_22
_atom_site_aniso_U_33
_atom_site_aniso_U_23
_atom_site_aniso_U_13
_atom_site_aniso_U_12
Te1 0.02597(14) 0.02362(14) 0.02019(14) 0.00157(8) 0.00301(9) 0.00236(8)
S1 0.0341(5) 0.0248(4) 0.0235(4) -0.0023(3) 0.0050(4) 0.0010(3)
S2 0.0276(4) 0.0326(5) 0.0256(4) 0.0026(4) 0.0032(3) 0.0028(4)
S3 0.0304(5) 0.0248(4) 0.0253(4) -0.0006(3) 0.0080(4) 0.0008(3)
O1 0.0487(19) 0.0512(19) 0.0359(17) 0.0088(14) -0.0043(14) 0.0143(15)
O2 0.0474(18) 0.0557(19) 0.0304(16) -0.0083(14) -0.0016(13) 0.0082(15)
O3 0.063(2) 0.045(2) 0.066(3) 0.0073(17) 0.017(2) -0.0153(17)
O4 0.0557(19) 0.0278(15) 0.0509(19) -0.0047(13) 0.0072(16) -0.0057(14)
O5 0.0433(16) 0.0307(14) 0.0288(14) -0.0003(11) 0.0050(12) 0.0084(12)
O6 0.0423(17) 0.0458(18) 0.0268(15) 0.0028(12) 0.0050(13) 0.0093(13)
C1 0.032(2) 0.0315(19) 0.0229(17) 0.0009(15) 0.0057(15) -0.0001(15)
C2 0.036(2) 0.0296(19) 0.0246(18) 0.0042(15) 0.0036(16) 0.0006(16)
C3 0.038(2) 0.0230(18) 0.0298(19) 0.0017(15) 0.0034(16) -0.0011(16)
C4 0.029(2) 0.036(2) 0.042(2) -0.0007(18) 0.0092(18) 0.0080(16)
C5 0.0261(19) 0.038(2) 0.033(2) 0.0042(17) 0.0077(16) 0.0000(16)
C6 0.0299(19) 0.0283(19) 0.031(2) -0.0033(15) 0.0033(16) -0.0032(15)
C7 0.041(3) 0.075(4) 0.047(3) -0.007(3) 0.014(2) 0.001(3)
C8 0.042(2) 0.068(3) 0.039(2) -0.008(2) 0.018(2) -0.005(2)

loop_
_atom_type_symbol
_atom_type_description
_atom_type_scat_dispersion_real
_atom_type_scat_dispersion_imag
_atom_type_scat_source
C C 0.0033 0.0016 'International Tables Vol C Tables 4.2.6.8 and 6.1.1.4'
H H 0.0000 0.0000 'International Tables Vol C Tables 4.2.6.8 and 6.1.1.4'
O O 0.0106 0.0060 'International Tables Vol C Tables 4.2.6.8 and 6.1.1.4'
F F 0.0171 0.0103 'International Tables Vol C Tables 4.2.6.8 and 6.1.1.4'
S S 0.1246 0.1234 'International Tables Vol C Tables 4.2.6.8 and 6.1.1.4'
Te Te -0.5308 1.6751 'International Tables Vol C Tables 4.2.6.8 and 6.1.1.4'

loop_
_geom_angle_atom_site_label_1
_geom_angle_atom_site_label_2
_geom_angle_atom_site_label_3
_geom_angle
_geom_angle_site_symmetry_1
_geom_angle_site_symmetry_3
_geom_angle_publ_flag
C6 Te1 C1 98.24(16) . . ?
C6 Te1 O5 82.89(13) . . ?
C1 Te1 O5 82.52(13) . . ?
C6 Te1 S1 83.32(11) . . ?
C1 Te1 S1 84.27(11) . . ?
O5 Te1 S1 159.31(7) . . ?
C3 S1 C4 103.0(2) . . ?
C3 S1 Te1 96.34(13) . . ?
C4 S1 Te1 96.90(13) . . ?
O3 S2 O2 115.6(2) . . ?
O3 S2 O1 113.3(2) . . ?
O2 S2 O1 114.6(2) . . ?
O3 S2 C7 102.9(3) . . ?
O2 S2 C7 104.3(2) . . ?
O1 S2 C7 104.2(2) . . ?
O4 S3 O6 118.20(19) . . ?
O4 S3 O5 112.56(19) . . ?
O6 S3 O5 113.25(17) . . ?
O4 S3 C8 104.7(2) . . ?
O6 S3 C8 104.5(2) . . ?
O5 S3 C8 101.4(2) . . ?
S3 O5 Te1 123.33(15) . . ?
C2 C1 Te1 110.3(3) . . ?
C2 C1 H1A 111(3) . . ?
Te1 C1 H1A 104(3) . . ?
C2 C1 H1B 112(2) . . ?
Te1 C1 H1B 102(2) . . ?
H1A C1 H1B 117(4) . . ?
C3 C2 C1 112.7(3) . . ?
C3 C2 H2A 109(3) . . ?
C1 C2 H2A 108(3) . . ?
C3 C2 H2B 111(3) . . ?
C1 C2 H2B 111(3) . . ?
H2A C2 H2B 104(4) . . ?
C2 C3 S1 111.8(3) . . ?
C2 C3 H3A 112(3) . . ?
S1 C3 H3A 105(3) . . ?
C2 C3 H3B 116(3) . . ?
S1 C3 H3B 102(3) . . ?
H3A C3 H3B 109(4) . . ?
C5 C4 S1 110.1(3) . . ?
C5 C4 H4A 115(3) . . ?
S1 C4 H4A 106(3) . . ?
C5 C4 H4B 108(4) . . ?
S1 C4 H4B 108(3) . . ?
H4A C4 H4B 109(5) . . ?
C4 C5 C6 111.9(3) . . ?
C4 C5 H5A 112(3) . . ?
C6 C5 H5A 108(3) . . ?
C4 C5 H5B 107(3) . . ?
C6 C5 H5B 114(3) . . ?
H5A C5 H5B 104(4) . . ?
C5 C6 Te1 108.3(3) . . ?
C5 C6 H6A 112(3) . . ?
Te1 C6 H6A 109(3) . . ?
C5 C6 H6B 114(3) . . ?
Te1 C6 H6B 99(3) . . ?
H6A C6 H6B 114(4) . . ?
F2 C7 F3 117.2(8) . . ?
F2 C7 F1 102.3(8) . . ?
F3 C7 F1 102.6(8) . . ?
F2 C7 S2 123.2(6) . . ?
F3 C7 S2 106.3(6) . . ?
F1 C7 S2 101.8(5) . . ?
F6 C8 F4 103.7(8) . . ?
F6 C8 F5 106.4(8) . . ?
F4 C8 F5 106.9(7) . . ?
F6 C8 S3 116.8(6) . . ?
F4 C8 S3 112.0(6) . . ?
F5 C8 S3 110.5(5) . . ?

loop_
_geom_bond_atom_site_label_1
_geom_bond_atom_site_label_2
_geom_bond_distance
_geom_bond_site_symmetry_2
_geom_bond_publ_flag
Te1 C6 2.130(4) . ?
Te1 C1 2.137(4) . ?
Te1 O5 2.376(3) . ?
Te1 S1 2.5191(9) . ?
S1 C3 1.831(4) . ?
S1 C4 1.840(4) . ?
S2 O3 1.426(3) . ?
S2 O2 1.435(3) . ?
S2 O1 1.437(3) . ?
S2 C7 1.808(5) . ?
S3 O4 1.427(3) . ?
S3 O6 1.435(3) . ?
S3 O5 1.475(3) . ?
S3 C8 1.812(5) . ?
C1 C2 1.523(5) . ?
C1 H1A 0.83(5) . ?
C1 H1B 0.95(4) . ?
C2 C3 1.514(6) . ?
C2 H2A 0.96(5) . ?
C2 H2B 0.91(5) . ?
C3 H3A 0.93(5) . ?
C3 H3B 0.89(5) . ?
C4 C5 1.512(6) . ?
C4 H4A 0.95(5) . ?
C4 H4B 0.94(6) . ?
C5 C6 1.521(6) . ?
C5 H5A 0.98(5) . ?
C5 H5B 0.91(5) . ?
C6 H6A 0.98(6) . ?
C6 H6B 0.92(5) . ?
C7 F2 1.219(10) . ?
C7 F3 1.390(10) . ?
C7 F1 1.491(10) . ?
C8 F6 1.283(10) . ?
C8 F4 1.351(10) . ?
C8 F5 1.385(10) . ?

loop_
_geom_torsion_atom_site_label_1
_geom_torsion_atom_site_label_2
_geom_torsion_atom_site_label_3
_geom_torsion_atom_site_label_4
_geom_torsion
_geom_torsion_site_symmetry_1
_geom_torsion_site_symmetry_2
_geom_torsion_site_symmetry_3
_geom_torsion_site_symmetry_4
_geom_torsion_publ_flag
C6 Te1 S1 C3 99.75(18) . . . . ?
C1 Te1 S1 C3 0.73(17) . . . . ?
O5 Te1 S1 C3 51.2(3) . . . . ?
C6 Te1 S1 C4 -4.24(19) . . . . ?
C1 Te1 S1 C4 -103.26(19) . . . . ?
O5 Te1 S1 C4 -52.8(3) . . . . ?
O4 S3 O5 Te1 -141.9(2) . . . . ?
O6 S3 O5 Te1 -4.6(3) . . . . ?
C8 S3 O5 Te1 106.8(2) . . . . ?
C6 Te1 O5 S3 141.8(2) . . . . ?
C1 Te1 O5 S3 -118.9(2) . . . . ?
S1 Te1 O5 S3 -169.65(9) . . . . ?
C6 Te1 C1 C2 -56.6(3) . . . . ?
O5 Te1 C1 C2 -138.3(3) . . . . ?
S1 Te1 C1 C2 25.7(3) . . . . ?
Te1 C1 C2 C3 -53.2(4) . . . . ?
C1 C2 C3 S1 54.8(4) . . . . ?
C4 S1 C3 C2 71.0(3) . . . . ?
Te1 S1 C3 C2 -27.6(3) . . . . ?
C3 S1 C4 C5 -122.5(3) . . . . ?
Te1 S1 C4 C5 -24.4(3) . . . . ?
S1 C4 C5 C6 56.5(4) . . . . ?
C4 C5 C6 Te1 -60.5(4) . . . . ?
C1 Te1 C6 C5 115.4(3) . . . . ?
O5 Te1 C6 C5 -163.3(3) . . . . ?
S1 Te1 C6 C5 32.2(3) . . . . ?
O3 S2 C7 F2 -73.1(8) . . . . ?
O2 S2 C7 F2 47.9(8) . . . . ?
O1 S2 C7 F2 168.4(8) . . . . ?
O3 S2 C7 F3 66.4(7) . . . . ?
O2 S2 C7 F3 -172.6(7) . . . . ?
O1 S2 C7 F3 -52.1(7) . . . . ?
O3 S2 C7 F1 173.4(5) . . . . ?
O2 S2 C7 F1 -65.5(5) . . . . ?
O1 S2 C7 F1 55.0(5) . . . . ?
O4 S3 C8 F6 -42.3(7) . . . . ?
O6 S3 C8 F6 -167.2(7) . . . . ?
O5 S3 C8 F6 74.9(7) . . . . ?
O4 S3 C8 F4 77.0(6) . . . . ?
O6 S3 C8 F4 -47.9(7) . . . . ?
O5 S3 C8 F4 -165.8(6) . . . . ?
O4 S3 C8 F5 -164.0(6) . . . . ?
O6 S3 C8 F5 71.1(6) . . . . ?
O5 S3 C8 F5 -46.8(6) . . . . ?
